data_4104371
loop_
_publ_author_name
'Alexander I. Prikhod'ko'
'Jean-Pierre Sauvage'

_publ_section_title
;
 Passing Two Strings through the Same Ring Using an Octahedral Metal
 Center as Template: A New Synthesis of [3]Rotaxanes
;
_journal_name_full 'Journal of the American Chemical Society'
_journal_page_first 6794
_journal_page_last 6807
_journal_paper_doi 10.1021/ja809267z
_journal_volume 131
_journal_year 2009
_chemical_formula_moiety 'C73 H64 Fe N6 O4, 2(F6 P), 2(C3 H6 O)'
_chemical_formula_sum 'C79 H76 F12 Fe N6 O6 P2'
_chemical_formula_weight 1551.25
_chemical_name_systematic
;
 ?
;
_space_group_IT_number 14
_symmetry_cell_setting monoclinic
_symmetry_space_group_name_Hall '-P 2ybc'
_symmetry_space_group_name_H-M 'P 1 21/c 1'
_atom_sites_solution_hydrogens geom
_atom_sites_solution_primary direct
_atom_sites_solution_secondary difmap
_audit_creation_method SHELXL-97
_cell_angle_alpha 90.00
_cell_angle_beta 99.3560(10)
_cell_angle_gamma 90.00
_cell_formula_units_Z 4
_cell_length_a 13.5203(2)
_cell_length_b 30.6169(6)
_cell_length_c 17.9603(3)
_cell_measurement_reflns_used 77491
_cell_measurement_temperature 173(2)
_cell_measurement_theta_max 27.485
_cell_measurement_theta_min 0.998
_cell_volume 7335.8(2)
_computing_cell_refinement 'Denzo (Nonius B.V., 1998)'
_computing_data_collection 'Collect (Nonius B.V., 1998)'
_computing_data_reduction 'Denzo (Nonius B.V., 1998)'
_computing_molecular_graphics 'PLATON 98 (Spek, 1998)'
_computing_publication_material 'SHELXL-97 (Sheldrick, 1997)'
_computing_structure_refinement 'SHELXL-97 (Sheldrick, 1997)'
_computing_structure_solution 'SHELXS-97 (Sheldrick, 1997)'
_diffrn_ambient_temperature 173(2)
_diffrn_measured_fraction_theta_full 0.996
_diffrn_measured_fraction_theta_max 0.996
_diffrn_measurement_device_type KappaCCD
_diffrn_measurement_method 'phi and omega scans'
_diffrn_radiation_monochromator graphite
_diffrn_radiation_source 'fine-focus sealed tube'
_diffrn_radiation_type MoK\a
_diffrn_radiation_wavelength 0.71073
_diffrn_reflns_av_R_equivalents 0.0655
_diffrn_reflns_av_sigmaI/netI 0.0706
_diffrn_reflns_limit_h_max 17
_diffrn_reflns_limit_h_min -17
_diffrn_reflns_limit_k_max 39
_diffrn_reflns_limit_k_min -39
_diffrn_reflns_limit_l_max 17
_diffrn_reflns_limit_l_min -23
_diffrn_reflns_number 69240
_diffrn_reflns_theta_full 27.47
_diffrn_reflns_theta_max 27.47
_diffrn_reflns_theta_min 1.33
_exptl_absorpt_coefficient_mu 0.338
_exptl_absorpt_correction_type none
_exptl_crystal_colour red
_exptl_crystal_density_diffrn 1.405
_exptl_crystal_density_method 'not measured'
_exptl_crystal_description block
_exptl_crystal_F_000 3216
_exptl_crystal_size_max 0.40
_exptl_crystal_size_mid 0.35
_exptl_crystal_size_min 0.30
_refine_diff_density_max 1.268
_refine_diff_density_min -1.158
_refine_diff_density_rms 0.077
_refine_ls_extinction_method none
_refine_ls_goodness_of_fit_ref 1.060
_refine_ls_hydrogen_treatment constr
_refine_ls_matrix_type full
_refine_ls_number_parameters 949
_refine_ls_number_reflns 16744
_refine_ls_number_restraints 0
_refine_ls_restrained_S_all 1.060
_refine_ls_R_factor_all 0.1204
_refine_ls_R_factor_gt 0.0676
_refine_ls_shift/su_max 0.001
_refine_ls_shift/su_mean 0.000
_refine_ls_structure_factor_coef Fsqd
_refine_ls_weighting_details 'calc w=1/[\s^2^(Fo^2^)+(0.1079P)^2^+2.9239P] where P=(Fo^2^+2Fc^2^)/3'
_refine_ls_weighting_scheme calc
_refine_ls_wR_factor_gt 0.1788
_refine_ls_wR_factor_ref 0.2056
_reflns_number_gt 10216
_reflns_number_total 16744
_reflns_threshold_expression I>2sigma(I)
_cod_data_source_file ja809267z_si_001.cif
_cod_data_source_block sauv12
_cod_original_sg_symbol_H-M 'P 21/c'
_cod_database_code 4104371

loop_
_symmetry_equiv_pos_as_xyz
'x, y, z'
'-x, y+1/2, -z+1/2'
'-x, -y, -z'
'x, -y-1/2, z-1/2'

loop_
_atom_site_label
_atom_site_type_symbol
_atom_site_fract_x
_atom_site_fract_y
_atom_site_fract_z
_atom_site_U_iso_or_equiv
_atom_site_adp_type
_atom_site_occupancy
_atom_site_symmetry_multiplicity
_atom_site_calc_flag
_atom_site_refinement_flags
_atom_site_disorder_assembly
_atom_site_disorder_group
C1 C 0.9719(2) 0.03303(10) 0.37166(16) 0.0264(6) Uani 1 1 d . . .
C2 C 1.0404(2) 0.00822(10) 0.41713(17) 0.0305(7) Uani 1 1 d . . .
H2 H 1.0910 0.0220 0.4522 0.037 Uiso 1 1 calc R . .
C3 C 1.0367(2) -0.03774(10) 0.41266(17) 0.0294(7) Uani 1 1 d . . .
C4 C 1.1131(2) -0.06463(11) 0.45225(19) 0.0356(8) Uani 1 1 d . . .
H4 H 1.1661 -0.0521 0.4869 0.043 Uiso 1 1 calc R . .
C5 C 1.1098(3) -0.10853(11) 0.44024(19) 0.0399(8) Uani 1 1 d . . .
H5 H 1.1619 -0.1265 0.4658 0.048 Uiso 1 1 calc R . .
C6 C 1.0308(3) -0.12772(12) 0.39069(19) 0.0390(8) Uani 1 1 d . . .
H6 H 1.0306 -0.1585 0.3835 0.047 Uiso 1 1 calc R . .
C7 C 0.9535(2) -0.10337(10) 0.35229(18) 0.0319(7) Uani 1 1 d . . .
C8 C 0.9567(2) -0.05712(10) 0.36284(17) 0.0283(7) Uani 1 1 d . . .
C9 C 0.8876(2) -0.02853(10) 0.31974(17) 0.0287(7) Uani 1 1 d . . .
H9 H 0.8324 -0.0411 0.2874 0.034 Uiso 1 1 calc R . .
C10 C 0.8720(2) -0.12469(10) 0.29943(18) 0.0340(7) Uani 1 1 d . . .
C11 C 0.7715(3) -0.12159(11) 0.30814(19) 0.0390(8) Uani 1 1 d . . .
H11 H 0.7539 -0.1051 0.3488 0.047 Uiso 1 1 calc R . .
C12 C 0.6980(3) -0.14203(12) 0.2589(2) 0.0416(9) Uani 1 1 d . . .
H12 H 0.6301 -0.1397 0.2662 0.050 Uiso 1 1 calc R . .
C13 C 0.7212(3) -0.16619(11) 0.1984(2) 0.0401(8) Uani 1 1 d . . .
C14 C 0.8199(3) -0.16920(13) 0.1886(2) 0.0477(10) Uani 1 1 d . . .
H14 H 0.8370 -0.1852 0.1473 0.057 Uiso 1 1 calc R . .
C15 C 0.8940(3) -0.14895(12) 0.2389(2) 0.0430(9) Uani 1 1 d . . .
H15 H 0.9618 -0.1517 0.2319 0.052 Uiso 1 1 calc R . .
C16 C 0.6612(3) -0.20930(13) 0.0886(2) 0.0489(10) Uani 1 1 d . . .
H16A H 0.6062 -0.2304 0.0731 0.059 Uiso 1 1 calc R . .
H16B H 0.7241 -0.2261 0.1023 0.059 Uiso 1 1 calc R . .
C17 C 0.6707(3) -0.17971(14) 0.0228(2) 0.0543(11) Uani 1 1 d . . .
H17A H 0.7134 -0.1545 0.0414 0.065 Uiso 1 1 calc R . .
H17B H 0.7046 -0.1959 -0.0136 0.065 Uiso 1 1 calc R . .
C18 C 0.5717(3) -0.16309(15) -0.0175(3) 0.0648(13) Uani 1 1 d . . .
H18A H 0.5388 -0.1458 0.0182 0.078 Uiso 1 1 calc R . .
H18B H 0.5279 -0.1883 -0.0346 0.078 Uiso 1 1 calc R . .
C19 C 0.5828(4) -0.13495(15) -0.0849(3) 0.0750(15) Uani 1 1 d . . .
H19A H 0.6301 -0.1487 -0.1145 0.090 Uiso 1 1 calc R . .
H19B H 0.5171 -0.1317 -0.1180 0.090 Uiso 1 1 calc R . .
C20 C 0.6334(3) -0.06238(13) -0.1100(2) 0.0451(9) Uani 1 1 d . . .
C21 C 0.6566(3) -0.02075(13) -0.0835(2) 0.0466(9) Uani 1 1 d . . .
H21 H 0.6620 -0.0149 -0.0310 0.056 Uiso 1 1 calc R . .
C22 C 0.6721(3) 0.01260(12) -0.1323(2) 0.0438(9) Uani 1 1 d . . .
H22 H 0.6875 0.0410 -0.1123 0.053 Uiso 1 1 calc R . .
C23 C 0.6659(2) 0.00602(12) -0.20975(19) 0.0391(8) Uani 1 1 d . . .
C24 C 0.6441(3) -0.03611(15) -0.2351(2) 0.0573(11) Uani 1 1 d . . .
H24 H 0.6403 -0.0421 -0.2874 0.069 Uiso 1 1 calc R . .
C25 C 0.6277(3) -0.07009(14) -0.1873(2) 0.0591(11) Uani 1 1 d . . .
H25 H 0.6126 -0.0985 -0.2071 0.071 Uiso 1 1 calc R . .
C26 C 0.9761(2) 0.08089(10) 0.36805(17) 0.0273(7) Uani 1 1 d . . .
C27 C 1.0326(2) 0.10625(10) 0.42142(18) 0.0314(7) Uani 1 1 d . . .
H27 H 1.0716 0.0928 0.4641 0.038 Uiso 1 1 calc R . .
C28 C 1.0340(2) 0.15206(10) 0.41406(18) 0.0296(7) Uani 1 1 d . . .
C29 C 1.0864(2) 0.17991(11) 0.46960(18) 0.0350(8) Uani 1 1 d . . .
H29 H 1.1255 0.1680 0.5137 0.042 Uiso 1 1 calc R . .
C30 C 1.0804(3) 0.22417(11) 0.45941(19) 0.0379(8) Uani 1 1 d . . .
H30 H 1.1130 0.2430 0.4979 0.046 Uiso 1 1 calc R . .
C31 C 1.0268(2) 0.24232(11) 0.39280(19) 0.0363(8) Uani 1 1 d . . .
H31 H 1.0240 0.2732 0.3875 0.044 Uiso 1 1 calc R . .
C32 C 0.9787(2) 0.21689(10) 0.33549(18) 0.0299(7) Uani 1 1 d . . .
C33 C 0.9789(2) 0.17016(10) 0.34658(17) 0.0286(7) Uani 1 1 d . . .
C34 C 0.9222(2) 0.14157(10) 0.29578(17) 0.0278(7) Uani 1 1 d . . .
H34 H 0.8845 0.1537 0.2514 0.033 Uiso 1 1 calc R . .
C35 C 0.9284(2) 0.23627(10) 0.26313(18) 0.0304(7) Uani 1 1 d . . .
C36 C 0.9582(2) 0.22545(10) 0.19515(19) 0.0339(7) Uani 1 1 d . . .
H36 H 1.0113 0.2051 0.1950 0.041 Uiso 1 1 calc R . .
C37 C 0.9127(2) 0.24345(11) 0.12759(19) 0.0353(8) Uani 1 1 d . . .
H37 H 0.9350 0.2358 0.0818 0.042 Uiso 1 1 calc R . .
C38 C 0.8346(2) 0.27266(10) 0.12712(19) 0.0330(7) Uani 1 1 d . . .
C39 C 0.8054(3) 0.28485(11) 0.1949(2) 0.0411(8) Uani 1 1 d . . .
H39 H 0.7531 0.3056 0.1949 0.049 Uiso 1 1 calc R . .
C40 C 0.8517(3) 0.26708(11) 0.2618(2) 0.0384(8) Uani 1 1 d . . .
H40 H 0.8314 0.2758 0.3078 0.046 Uiso 1 1 calc R . .
C41 C 0.8087(3) 0.27861(12) -0.00861(19) 0.0396(8) Uani 1 1 d . . .
H41A H 0.8121 0.2464 -0.0129 0.047 Uiso 1 1 calc R . .
H41B H 0.8750 0.2909 -0.0135 0.047 Uiso 1 1 calc R . .
C42 C 0.7282(3) 0.29693(12) -0.0697(2) 0.0415(8) Uani 1 1 d . . .
H42A H 0.7513 0.2943 -0.1190 0.050 Uiso 1 1 calc R . .
H42B H 0.7196 0.3284 -0.0599 0.050 Uiso 1 1 calc R . .
C43 C 0.6264(3) 0.27426(12) -0.0747(2) 0.0423(9) Uani 1 1 d . . .
H43A H 0.6189 0.2638 -0.0237 0.051 Uiso 1 1 calc R . .
H43B H 0.5730 0.2961 -0.0903 0.051 Uiso 1 1 calc R . .
C44 C 0.6103(3) 0.23631(12) -0.1283(2) 0.0430(9) Uani 1 1 d . . .
H44A H 0.5435 0.2233 -0.1275 0.052 Uiso 1 1 calc R . .
H44B H 0.6131 0.2463 -0.1803 0.052 Uiso 1 1 calc R . .
C45 C 0.6816(3) 0.16645(11) -0.14720(19) 0.0371(8) Uani 1 1 d . . .
C46 C 0.7695(3) 0.14265(12) -0.1424(2) 0.0422(9) Uani 1 1 d . . .
H46 H 0.8292 0.1531 -0.1123 0.051 Uiso 1 1 calc R . .
C47 C 0.7706(3) 0.10393(13) -0.1812(2) 0.0476(10) Uani 1 1 d . . .
H47 H 0.8319 0.0883 -0.1775 0.057 Uiso 1 1 calc R . .
C48 C 0.6858(3) 0.08670(12) -0.22557(19) 0.0398(8) Uani 1 1 d . . .
C49 C 0.5986(3) 0.11159(12) -0.2294(2) 0.0458(9) Uani 1 1 d . . .
H49 H 0.5389 0.1012 -0.2594 0.055 Uiso 1 1 calc R . .
C50 C 0.5955(3) 0.15069(13) -0.1913(2) 0.0480(10) Uani 1 1 d . . .
H50 H 0.5346 0.1666 -0.1954 0.058 Uiso 1 1 calc R . .
C51 C 0.6850(3) 0.04222(13) -0.2647(2) 0.0459(9) Uani 1 1 d . . .
C52 C 0.7866(3) 0.03418(14) -0.2898(2) 0.0631(12) Uani 1 1 d . . .
H52A H 0.8397 0.0344 -0.2456 0.095 Uiso 1 1 calc R . .
H52B H 0.7994 0.0572 -0.3249 0.095 Uiso 1 1 calc R . .
H52C H 0.7857 0.0058 -0.3151 0.095 Uiso 1 1 calc R . .
C53 C 0.6051(4) 0.04102(15) -0.3359(2) 0.0729(15) Uani 1 1 d . . .
H53A H 0.6112 0.0137 -0.3632 0.109 Uiso 1 1 calc R . .
H53B H 0.6149 0.0658 -0.3684 0.109 Uiso 1 1 calc R . .
H53C H 0.5384 0.0428 -0.3215 0.109 Uiso 1 1 calc R . .
C54 C 1.0132(2) 0.05178(11) 0.17968(19) 0.0340(7) Uani 1 1 d . . .
H54 H 1.0343 0.0773 0.2080 0.041 Uiso 1 1 calc R . .
C55 C 1.0788(2) 0.03234(12) 0.1387(2) 0.0397(8) Uani 1 1 d . . .
H55 H 1.1436 0.0444 0.1387 0.048 Uiso 1 1 calc R . .
C56 C 1.0497(3) -0.00454(13) 0.0981(2) 0.0433(9) Uani 1 1 d . . .
H56 H 1.0942 -0.0185 0.0698 0.052 Uiso 1 1 calc R . .
C57 C 0.9542(3) -0.02137(12) 0.09856(19) 0.0419(9) Uani 1 1 d . . .
H57 H 0.9325 -0.0469 0.0704 0.050 Uiso 1 1 calc R . .
C58 C 0.8914(2) -0.00052(11) 0.14050(17) 0.0321(7) Uani 1 1 d . . .
C59 C 0.7888(2) -0.01490(10) 0.14523(17) 0.0316(7) Uani 1 1 d . . .
C60 C 0.7449(3) -0.05160(12) 0.1090(2) 0.0417(8) Uani 1 1 d . . .
H60 H 0.7806 -0.0694 0.0792 0.050 Uiso 1 1 calc R . .
C61 C 0.6470(3) -0.06174(13) 0.1176(2) 0.0482(10) Uani 1 1 d . . .
H61 H 0.6151 -0.0870 0.0942 0.058 Uiso 1 1 calc R . .
C62 C 0.5970(3) -0.03475(13) 0.1602(2) 0.0457(9) Uani 1 1 d . . .
H62 H 0.5294 -0.0406 0.1653 0.055 Uiso 1 1 calc R . .
C63 C 0.6461(2) 0.00080(12) 0.19532(19) 0.0378(8) Uani 1 1 d . . .
H63 H 0.6109 0.0193 0.2246 0.045 Uiso 1 1 calc R . .
C64 C 0.6951(3) 0.05449(12) 0.36468(19) 0.0377(8) Uani 1 1 d . . .
H64 H 0.7327 0.0298 0.3850 0.045 Uiso 1 1 calc R . .
C65 C 0.6166(3) 0.06859(13) 0.3988(2) 0.0440(9) Uani 1 1 d . . .
H65 H 0.6007 0.0538 0.4418 0.053 Uiso 1 1 calc R . .
C66 C 0.5614(3) 0.10426(13) 0.3700(2) 0.0462(9) Uani 1 1 d . . .
H66 H 0.5062 0.1140 0.3921 0.055 Uiso 1 1 calc R . .
C67 C 0.5877(2) 0.12568(12) 0.3084(2) 0.0388(8) Uani 1 1 d . . .
H67 H 0.5520 0.1510 0.2888 0.047 Uiso 1 1 calc R . .
C68 C 0.6662(2) 0.10999(11) 0.27558(18) 0.0318(7) Uani 1 1 d . . .
C69 C 0.6950(2) 0.12779(11) 0.20644(18) 0.0313(7) Uani 1 1 d . . .
C70 C 0.6581(3) 0.16633(11) 0.1714(2) 0.0422(9) Uani 1 1 d . . .
H70 H 0.6129 0.1841 0.1934 0.051 Uiso 1 1 calc R . .
C71 C 0.6878(3) 0.17843(12) 0.1046(2) 0.0454(9) Uani 1 1 d . . .
H71 H 0.6640 0.2048 0.0802 0.054 Uiso 1 1 calc R . .
C72 C 0.7521(3) 0.15188(12) 0.0736(2) 0.0426(9) Uani 1 1 d . . .
H72 H 0.7710 0.1590 0.0264 0.051 Uiso 1 1 calc R . .
C73 C 0.7890(2) 0.11493(11) 0.11152(18) 0.0345(8) Uani 1 1 d . . .
H73 H 0.8349 0.0972 0.0903 0.041 Uiso 1 1 calc R . .
C74 C 0.5221(4) -0.20702(18) 0.4094(3) 0.0798(16) Uani 1 1 d . . .
C75 C 0.4604(4) -0.16716(18) 0.4145(4) 0.0933(18) Uani 1 1 d . . .
H75A H 0.4767 -0.1452 0.3786 0.140 Uiso 1 1 calc R . .
H75B H 0.4749 -0.1553 0.4658 0.140 Uiso 1 1 calc R . .
H75C H 0.3892 -0.1747 0.4024 0.140 Uiso 1 1 calc R . .
C76 C 0.6333(4) -0.2035(2) 0.4389(4) 0.109(2) Uani 1 1 d . . .
H76A H 0.6669 -0.2304 0.4270 0.163 Uiso 1 1 calc R . .
H76B H 0.6437 -0.1993 0.4937 0.163 Uiso 1 1 calc R . .
H76C H 0.6612 -0.1786 0.4151 0.163 Uiso 1 1 calc R . .
C77 C 1.3105(4) 0.18884(19) 0.2767(3) 0.0809(16) Uani 1 1 d . . .
C78 C 1.2376(5) 0.1589(3) 0.3010(5) 0.146(3) Uani 1 1 d . . .
H78A H 1.2001 0.1441 0.2569 0.219 Uiso 1 1 calc R . .
H78B H 1.1910 0.1754 0.3268 0.219 Uiso 1 1 calc R . .
H78C H 1.2728 0.1372 0.3357 0.219 Uiso 1 1 calc R . .
C79 C 1.2732(6) 0.2215(2) 0.2182(4) 0.131(3) Uani 1 1 d . . .
H79A H 1.3302 0.2354 0.2002 0.197 Uiso 1 1 calc R . .
H79B H 1.2340 0.2437 0.2397 0.197 Uiso 1 1 calc R . .
H79C H 1.2309 0.2070 0.1759 0.197 Uiso 1 1 calc R . .
N1 N 0.89472(18) 0.01456(8) 0.32137(14) 0.0270(6) Uani 1 1 d . . .
N2 N 0.91746(17) 0.09857(8) 0.30528(14) 0.0266(6) Uani 1 1 d . . .
N3 N 0.92078(18) 0.03628(8) 0.18125(14) 0.0290(6) Uani 1 1 d . . .
N4 N 0.74163(18) 0.01069(8) 0.19020(14) 0.0286(6) Uani 1 1 d . . .
N5 N 0.72036(18) 0.07433(8) 0.30379(14) 0.0283(6) Uani 1 1 d . . .
N6 N 0.76278(18) 0.10273(8) 0.17747(14) 0.0291(6) Uani 1 1 d . . .
O1 O 0.64131(18) -0.18566(9) 0.15347(14) 0.0490(7) Uani 1 1 d . . .
O2 O 0.6198(2) -0.09306(9) -0.05778(15) 0.0540(7) Uani 1 1 d . . .
O3 O 0.78129(17) 0.29076(8) 0.06291(13) 0.0399(6) Uani 1 1 d . . .
O4 O 0.68686(17) 0.20446(8) -0.10576(14) 0.0423(6) Uani 1 1 d . . .
O5 O 0.4849(4) -0.24120(14) 0.3846(3) 0.1282(17) Uani 1 1 d . . .
O6 O 1.3973(3) 0.18632(16) 0.3001(3) 0.1316(18) Uani 1 1 d . . .
F1 F 0.6200(5) -0.0784(2) 0.4141(4) 0.0834(6) Uani 0.50 1 d P A 1
F2 F 0.7577(4) -0.1015(2) 0.4889(4) 0.0834(6) Uani 0.50 1 d P A 1
F3 F 0.6010(4) -0.0966(2) 0.5249(3) 0.0834(6) Uani 0.50 1 d P A 1
F4 F 0.7492(5) -0.0589(4) 0.5790(6) 0.0834(6) Uani 0.50 1 d P A 1
F5 F 0.6066(4) -0.0223(2) 0.4955(3) 0.0834(6) Uani 0.50 1 d P A 1
F6 F 0.7549(5) -0.0341(2) 0.4632(4) 0.0834(6) Uani 0.50 1 d P A 1
F1B F 0.6272(5) -0.0584(2) 0.4096(4) 0.0834(6) Uani 0.50 1 d P A 2
F2B F 0.7114(4) -0.1111(2) 0.4919(4) 0.0834(6) Uani 0.50 1 d P A 2
F3B F 0.5804(4) -0.0632(2) 0.5290(3) 0.0834(6) Uani 0.50 1 d P A 2
F4B F 0.7232(5) -0.0576(4) 0.5790(6) 0.0834(6) Uani 0.50 1 d P A 2
F5B F 0.6842(4) -0.0105(2) 0.5042(3) 0.0834(6) Uani 0.50 1 d P A 2
F6B F 0.7821(5) -0.0536(2) 0.4604(4) 0.0834(6) Uani 0.50 1 d P A 2
F7 F 0.96760(16) 0.09940(7) 0.00648(13) 0.0556(6) Uani 1 1 d . . .
F8 F 1.13477(17) 0.10661(8) 0.03213(17) 0.0741(8) Uani 1 1 d . . .
F9 F 1.0348(2) 0.13995(8) 0.10564(12) 0.0641(7) Uani 1 1 d . . .
F10 F 1.11730(18) 0.18041(8) 0.0319(2) 0.0877(10) Uani 1 1 d . . .
F11 F 0.95129(15) 0.17301(7) 0.00226(12) 0.0528(6) Uani 1 1 d . . .
F12 F 1.0493(3) 0.13956(9) -0.06922(16) 0.0922(10) Uani 1 1 d . . .
P1 P 0.67686(8) -0.06250(4) 0.49532(6) 0.0488(3) Uani 1 1 d . . .
P2 P 1.04327(7) 0.13982(3) 0.01841(6) 0.0422(2) Uani 1 1 d . . .
Fe1 Fe 0.82478(3) 0.056420(14) 0.24575(2) 0.02498(13) Uani 1 1 d . . .

loop_
_atom_site_aniso_label
_atom_site_aniso_U_11
_atom_site_aniso_U_22
_atom_site_aniso_U_33
_atom_site_aniso_U_23
_atom_site_aniso_U_13
_atom_site_aniso_U_12
C1 0.0274(15) 0.0242(16) 0.0278(15) -0.0001(13) 0.0051(12) -0.0014(13)
C2 0.0355(17) 0.0273(17) 0.0284(16) -0.0006(13) 0.0044(13) -0.0013(14)
C3 0.0316(16) 0.0260(17) 0.0314(16) 0.0041(13) 0.0075(13) 0.0040(13)
C4 0.0352(18) 0.037(2) 0.0340(18) 0.0050(15) 0.0040(14) 0.0046(14)
C5 0.047(2) 0.0315(19) 0.0411(19) 0.0074(16) 0.0062(16) 0.0113(16)
C6 0.047(2) 0.0278(18) 0.045(2) 0.0061(15) 0.0142(16) 0.0075(16)
C7 0.0380(18) 0.0255(17) 0.0344(17) 0.0034(14) 0.0125(14) 0.0034(14)
C8 0.0326(16) 0.0243(16) 0.0293(16) 0.0036(13) 0.0090(13) 0.0032(13)
C9 0.0297(16) 0.0276(17) 0.0292(16) -0.0003(13) 0.0066(13) 0.0000(13)
C10 0.0424(19) 0.0204(16) 0.0404(18) 0.0024(14) 0.0103(15) -0.0004(14)
C11 0.047(2) 0.0315(19) 0.0410(19) -0.0059(15) 0.0138(16) -0.0007(16)
C12 0.0378(19) 0.041(2) 0.050(2) -0.0032(17) 0.0185(16) -0.0006(16)
C13 0.042(2) 0.034(2) 0.046(2) -0.0069(16) 0.0114(16) -0.0063(15)
C14 0.045(2) 0.047(2) 0.054(2) -0.0218(19) 0.0195(18) -0.0005(17)
C15 0.0345(18) 0.044(2) 0.053(2) -0.0099(18) 0.0155(16) -0.0013(16)
C16 0.049(2) 0.043(2) 0.056(2) -0.0138(19) 0.0135(18) -0.0052(18)
C17 0.048(2) 0.057(3) 0.061(3) -0.018(2) 0.0157(19) -0.0184(19)
C18 0.058(3) 0.056(3) 0.073(3) 0.001(2) -0.007(2) -0.031(2)
C19 0.096(4) 0.058(3) 0.063(3) -0.003(2) -0.009(3) -0.036(3)
C20 0.041(2) 0.046(2) 0.048(2) -0.0020(18) 0.0052(17) -0.0066(17)
C21 0.052(2) 0.048(2) 0.041(2) -0.0028(18) 0.0079(17) -0.0003(18)
C22 0.056(2) 0.034(2) 0.041(2) -0.0063(16) 0.0092(17) 0.0052(17)
C23 0.0343(18) 0.043(2) 0.0389(19) -0.0033(16) 0.0018(15) 0.0083(16)
C24 0.072(3) 0.060(3) 0.037(2) -0.012(2) 0.0020(19) -0.013(2)
C25 0.077(3) 0.047(2) 0.049(2) -0.009(2) -0.003(2) -0.018(2)
C26 0.0243(15) 0.0266(17) 0.0301(16) 0.0018(13) 0.0021(13) 0.0012(13)
C27 0.0315(16) 0.0295(18) 0.0331(17) 0.0023(14) 0.0046(13) 0.0011(13)
C28 0.0278(16) 0.0261(17) 0.0355(17) -0.0015(14) 0.0067(13) 0.0007(13)
C29 0.0345(18) 0.0343(19) 0.0341(17) -0.0028(15) -0.0007(14) -0.0047(14)
C30 0.0439(19) 0.0286(18) 0.0407(19) -0.0072(15) 0.0052(16) -0.0081(15)
C31 0.0419(19) 0.0245(18) 0.0441(19) -0.0041(15) 0.0117(16) -0.0068(15)
C32 0.0315(16) 0.0220(16) 0.0383(17) -0.0004(13) 0.0117(14) -0.0010(13)
C33 0.0256(15) 0.0257(17) 0.0347(17) -0.0025(13) 0.0054(13) 0.0018(13)
C34 0.0293(16) 0.0229(16) 0.0316(16) 0.0024(13) 0.0055(13) 0.0000(13)
C35 0.0329(16) 0.0206(16) 0.0384(17) -0.0013(13) 0.0083(14) -0.0031(13)
C36 0.0375(18) 0.0219(17) 0.0433(19) -0.0009(14) 0.0099(15) 0.0044(14)
C37 0.0413(19) 0.0272(18) 0.0393(18) -0.0042(15) 0.0125(15) -0.0014(14)
C38 0.0340(17) 0.0253(17) 0.0402(18) 0.0030(14) 0.0072(14) -0.0004(14)
C39 0.045(2) 0.0285(19) 0.051(2) 0.0023(16) 0.0114(17) 0.0106(15)
C40 0.0446(19) 0.0313(19) 0.0411(19) 0.0001(15) 0.0123(16) 0.0074(15)
C41 0.046(2) 0.0324(19) 0.0404(19) -0.0014(15) 0.0068(16) -0.0011(16)
C42 0.048(2) 0.034(2) 0.0407(19) 0.0044(16) 0.0033(16) -0.0044(16)
C43 0.044(2) 0.035(2) 0.046(2) 0.0024(16) 0.0032(16) 0.0012(16)
C44 0.0392(19) 0.036(2) 0.052(2) -0.0027(17) 0.0009(16) 0.0013(16)
C45 0.0425(19) 0.0325(19) 0.0365(18) 0.0026(15) 0.0075(15) -0.0006(15)
C46 0.0377(19) 0.044(2) 0.044(2) 0.0029(17) 0.0035(16) 0.0023(16)
C47 0.043(2) 0.055(3) 0.044(2) 0.0049(18) 0.0054(17) 0.0140(18)
C48 0.045(2) 0.041(2) 0.0345(18) 0.0063(16) 0.0080(16) 0.0062(16)
C49 0.039(2) 0.043(2) 0.054(2) -0.0043(18) 0.0027(17) 0.0020(16)
C50 0.0364(19) 0.041(2) 0.065(3) -0.0086(19) 0.0040(18) 0.0026(16)
C51 0.058(2) 0.046(2) 0.0326(18) -0.0026(16) 0.0044(17) 0.0137(18)
C52 0.091(3) 0.050(3) 0.058(3) 0.007(2) 0.043(2) 0.017(2)
C53 0.116(4) 0.058(3) 0.036(2) -0.010(2) -0.013(2) 0.035(3)
C54 0.0317(17) 0.0315(19) 0.0388(18) 0.0053(15) 0.0053(14) 0.0022(14)
C55 0.0322(17) 0.044(2) 0.045(2) 0.0080(17) 0.0122(15) 0.0045(16)
C56 0.042(2) 0.050(2) 0.041(2) 0.0019(18) 0.0145(16) 0.0123(17)
C57 0.047(2) 0.041(2) 0.0389(19) -0.0063(16) 0.0109(16) 0.0080(17)
C58 0.0361(17) 0.0293(18) 0.0319(16) 0.0017(14) 0.0088(14) 0.0048(14)
C59 0.0372(17) 0.0285(18) 0.0285(16) -0.0004(14) 0.0036(14) 0.0021(14)
C60 0.049(2) 0.036(2) 0.041(2) -0.0077(16) 0.0083(16) -0.0026(16)
C61 0.056(2) 0.040(2) 0.048(2) -0.0094(18) 0.0055(18) -0.0158(18)
C62 0.0376(19) 0.049(2) 0.050(2) -0.0028(19) 0.0040(17) -0.0118(17)
C63 0.0350(18) 0.037(2) 0.0407(19) -0.0001(16) 0.0054(15) -0.0007(15)
C64 0.0397(18) 0.040(2) 0.0342(18) 0.0017(16) 0.0090(15) 0.0016(16)
C65 0.040(2) 0.055(2) 0.039(2) -0.0023(17) 0.0143(16) -0.0046(18)
C66 0.0366(19) 0.055(3) 0.049(2) -0.0145(19) 0.0138(17) 0.0031(17)
C67 0.0339(18) 0.037(2) 0.046(2) -0.0060(16) 0.0076(15) 0.0041(15)
C68 0.0283(16) 0.0305(18) 0.0361(17) -0.0048(14) 0.0038(13) 0.0029(13)
C69 0.0277(16) 0.0276(17) 0.0373(17) -0.0025(14) 0.0011(13) -0.0012(13)
C70 0.0338(18) 0.032(2) 0.059(2) 0.0033(17) 0.0010(17) 0.0023(15)
C71 0.040(2) 0.037(2) 0.056(2) 0.0189(18) -0.0028(17) -0.0028(16)
C72 0.0379(19) 0.045(2) 0.044(2) 0.0140(17) 0.0035(16) -0.0019(17)
C73 0.0334(17) 0.037(2) 0.0328(17) 0.0047(15) 0.0045(14) -0.0010(15)
C74 0.097(4) 0.064(4) 0.076(3) 0.019(3) 0.009(3) -0.029(3)
C75 0.086(4) 0.069(4) 0.118(5) 0.022(3) -0.004(3) -0.022(3)
C76 0.098(4) 0.074(4) 0.146(6) 0.031(4) -0.005(4) -0.014(3)
C77 0.057(3) 0.086(4) 0.101(4) -0.018(3) 0.016(3) 0.026(3)
C78 0.084(4) 0.191(9) 0.177(8) 0.062(7) 0.059(5) 0.013(5)
C79 0.139(6) 0.094(5) 0.149(7) -0.001(5) -0.009(5) 0.015(5)
N1 0.0286(13) 0.0220(14) 0.0314(14) 0.0000(11) 0.0080(11) -0.0009(10)
N2 0.0247(12) 0.0229(14) 0.0323(14) 0.0016(11) 0.0052(11) 0.0017(10)
N3 0.0311(14) 0.0263(14) 0.0288(13) 0.0025(11) 0.0028(11) 0.0015(11)
N4 0.0289(13) 0.0246(14) 0.0313(14) 0.0018(11) 0.0019(11) 0.0011(11)
N5 0.0285(13) 0.0264(14) 0.0300(14) -0.0015(11) 0.0043(11) -0.0048(11)
N6 0.0264(13) 0.0280(15) 0.0320(14) -0.0005(11) 0.0019(11) 0.0002(11)
O1 0.0422(14) 0.0533(17) 0.0541(15) -0.0196(13) 0.0153(12) -0.0101(12)
O2 0.0610(16) 0.0476(17) 0.0527(16) -0.0033(13) 0.0066(13) -0.0167(13)
O3 0.0474(14) 0.0342(14) 0.0380(13) 0.0009(11) 0.0072(11) 0.0068(11)
O4 0.0425(13) 0.0311(14) 0.0511(15) -0.0013(11) 0.0015(11) -0.0008(11)
O5 0.144(4) 0.080(3) 0.157(4) -0.019(3) 0.014(3) -0.052(3)
O6 0.061(2) 0.114(4) 0.218(5) 0.005(3) 0.016(3) 0.030(2)
F1 0.0721(12) 0.1044(16) 0.0739(9) -0.0081(10) 0.0127(10) -0.0027(13)
F2 0.0721(12) 0.1044(16) 0.0739(9) -0.0081(10) 0.0127(10) -0.0027(13)
F3 0.0721(12) 0.1044(16) 0.0739(9) -0.0081(10) 0.0127(10) -0.0027(13)
F4 0.0721(12) 0.1044(16) 0.0739(9) -0.0081(10) 0.0127(10) -0.0027(13)
F5 0.0721(12) 0.1044(16) 0.0739(9) -0.0081(10) 0.0127(10) -0.0027(13)
F6 0.0721(12) 0.1044(16) 0.0739(9) -0.0081(10) 0.0127(10) -0.0027(13)
F1B 0.0721(12) 0.1044(16) 0.0739(9) -0.0081(10) 0.0127(10) -0.0027(13)
F2B 0.0721(12) 0.1044(16) 0.0739(9) -0.0081(10) 0.0127(10) -0.0027(13)
F3B 0.0721(12) 0.1044(16) 0.0739(9) -0.0081(10) 0.0127(10) -0.0027(13)
F4B 0.0721(12) 0.1044(16) 0.0739(9) -0.0081(10) 0.0127(10) -0.0027(13)
F5B 0.0721(12) 0.1044(16) 0.0739(9) -0.0081(10) 0.0127(10) -0.0027(13)
F6B 0.0721(12) 0.1044(16) 0.0739(9) -0.0081(10) 0.0127(10) -0.0027(13)
F7 0.0627(14) 0.0410(13) 0.0669(14) -0.0133(11) 0.0218(11) -0.0088(11)
F8 0.0521(14) 0.0489(15) 0.126(2) 0.0196(15) 0.0286(14) 0.0148(11)
F9 0.0984(18) 0.0473(14) 0.0447(13) -0.0031(10) 0.0061(12) 0.0032(13)
F10 0.0524(14) 0.0406(15) 0.169(3) 0.0221(17) 0.0150(16) -0.0081(11)
F11 0.0521(12) 0.0464(13) 0.0595(13) -0.0015(11) 0.0080(10) 0.0134(10)
F12 0.149(3) 0.0721(19) 0.0732(18) 0.0236(15) 0.0720(18) 0.0351(18)
P1 0.0457(6) 0.0564(7) 0.0461(6) -0.0058(5) 0.0129(5) -0.0008(5)
P2 0.0443(5) 0.0314(5) 0.0545(6) 0.0048(4) 0.0193(4) 0.0038(4)
Fe1 0.0257(2) 0.0213(2) 0.0280(2) 0.00074(18) 0.00460(17) 0.00117(17)

loop_
_atom_type_symbol
_atom_type_description
_atom_type_scat_dispersion_real
_atom_type_scat_dispersion_imag
_atom_type_scat_source
C C 0.0033 0.0016 'International Tables Vol C Tables 4.2.6.8 and 6.1.1.4'
H H 0.0000 0.0000 'International Tables Vol C Tables 4.2.6.8 and 6.1.1.4'
N N 0.0061 0.0033 'International Tables Vol C Tables 4.2.6.8 and 6.1.1.4'
O O 0.0106 0.0060 'International Tables Vol C Tables 4.2.6.8 and 6.1.1.4'
F F 0.0171 0.0103 'International Tables Vol C Tables 4.2.6.8 and 6.1.1.4'
P P 0.1023 0.0942 'International Tables Vol C Tables 4.2.6.8 and 6.1.1.4'
Fe Fe 0.3463 0.8444 'International Tables Vol C Tables 4.2.6.8 and 6.1.1.4'

loop_
_geom_angle_atom_site_label_1
_geom_angle_atom_site_label_2
_geom_angle_atom_site_label_3
_geom_angle
C2 C1 N1 122.0(3)
C2 C1 C26 123.8(3)
N1 C1 C26 114.1(2)
C1 C2 C3 120.6(3)
C1 C2 H2 119.7
C3 C2 H2 119.7
C2 C3 C8 118.0(3)
C2 C3 C4 122.3(3)
C8 C3 C4 119.5(3)
C5 C4 C3 119.5(3)
C5 C4 H4 120.3
C3 C4 H4 120.3
C4 C5 C6 121.0(3)
C4 C5 H5 119.5
C6 C5 H5 119.5
C7 C6 C5 122.0(3)
C7 C6 H6 119.0
C5 C6 H6 119.0
C6 C7 C8 117.9(3)
C6 C7 C10 120.5(3)
C8 C7 C10 121.6(3)
C9 C8 C3 117.0(3)
C9 C8 C7 122.5(3)
C3 C8 C7 120.1(3)
N1 C9 C8 124.4(3)
N1 C9 H9 117.8
C8 C9 H9 117.8
C15 C10 C11 117.4(3)
C15 C10 C7 120.4(3)
C11 C10 C7 122.3(3)
C12 C11 C10 121.0(3)
C12 C11 H11 119.5
C10 C11 H11 119.5
C11 C12 C13 120.9(3)
C11 C12 H12 119.5
C13 C12 H12 119.5
O1 C13 C14 125.6(3)
O1 C13 C12 115.7(3)
C14 C13 C12 118.8(3)
C13 C14 C15 120.1(3)
C13 C14 H14 120.0
C15 C14 H14 120.0
C14 C15 C10 121.8(3)
C14 C15 H15 119.1
C10 C15 H15 119.1
O1 C16 C17 112.6(3)
O1 C16 H16A 109.1
C17 C16 H16A 109.1
O1 C16 H16B 109.1
C17 C16 H16B 109.1
H16A C16 H16B 107.8
C18 C17 C16 113.5(3)
C18 C17 H17A 108.9
C16 C17 H17A 108.9
C18 C17 H17B 108.9
C16 C17 H17B 108.9
H17A C17 H17B 107.7
C17 C18 C19 112.5(4)
C17 C18 H18A 109.1
C19 C18 H18A 109.1
C17 C18 H18B 109.1
C19 C18 H18B 109.1
H18A C18 H18B 107.8
O2 C19 C18 108.2(4)
O2 C19 H19A 110.1
C18 C19 H19A 110.1
O2 C19 H19B 110.1
C18 C19 H19B 110.1
H19A C19 H19B 108.4
O2 C20 C21 116.6(3)
O2 C20 C25 125.2(4)
C21 C20 C25 118.2(4)
C20 C21 C22 120.8(4)
C20 C21 H21 119.6
C22 C21 H21 119.6
C21 C22 C23 122.3(4)
C21 C22 H22 118.8
C23 C22 H22 118.8
C24 C23 C22 116.0(4)
C24 C23 C51 120.8(3)
C22 C23 C51 123.2(3)
C23 C24 C25 122.8(4)
C23 C24 H24 118.6
C25 C24 H24 118.6
C24 C25 C20 119.9(4)
C24 C25 H25 120.0
C20 C25 H25 120.0
C27 C26 N2 122.1(3)
C27 C26 C1 123.9(3)
N2 C26 C1 114.0(2)
C26 C27 C28 120.9(3)
C26 C27 H27 119.5
C28 C27 H27 119.5
C27 C28 C29 123.2(3)
C27 C28 C33 116.9(3)
C29 C28 C33 119.9(3)
C30 C29 C28 119.4(3)
C30 C29 H29 120.3
C28 C29 H29 120.3
C29 C30 C31 121.0(3)
C29 C30 H30 119.5
C31 C30 H30 119.5
C32 C31 C30 122.1(3)
C32 C31 H31 119.0
C30 C31 H31 119.0
C31 C32 C33 118.0(3)
C31 C32 C35 121.6(3)
C33 C32 C35 120.4(3)
C34 C33 C28 117.7(3)
C34 C33 C32 122.8(3)
C28 C33 C32 119.4(3)
N2 C34 C33 124.6(3)
N2 C34 H34 117.7
C33 C34 H34 117.7
C36 C35 C40 117.8(3)
C36 C35 C32 121.1(3)
C40 C35 C32 121.0(3)
C37 C36 C35 121.7(3)
C37 C36 H36 119.1
C35 C36 H36 119.1
C36 C37 C38 119.6(3)
C36 C37 H37 120.2
C38 C37 H37 120.2
O3 C38 C37 124.2(3)
O3 C38 C39 116.2(3)
C37 C38 C39 119.6(3)
C40 C39 C38 120.4(3)
C40 C39 H39 119.8
C38 C39 H39 119.8
C39 C40 C35 120.8(3)
C39 C40 H40 119.6
C35 C40 H40 119.6
O3 C41 C42 106.8(3)
O3 C41 H41A 110.4
C42 C41 H41A 110.4
O3 C41 H41B 110.4
C42 C41 H41B 110.4
H41A C41 H41B 108.6
C41 C42 C43 114.0(3)
C41 C42 H42A 108.8
C43 C42 H42A 108.8
C41 C42 H42B 108.8
C43 C42 H42B 108.8
H42A C42 H42B 107.7
C44 C43 C42 115.1(3)
C44 C43 H43A 108.5
C42 C43 H43A 108.5
C44 C43 H43B 108.5
C42 C43 H43B 108.5
H43A C43 H43B 107.5
O4 C44 C43 108.8(3)
O4 C44 H44A 109.9
C43 C44 H44A 109.9
O4 C44 H44B 109.9
C43 C44 H44B 109.9
H44A C44 H44B 108.3
O4 C45 C50 124.7(3)
O4 C45 C46 116.3(3)
C50 C45 C46 119.1(3)
C47 C46 C45 120.1(3)
C47 C46 H46 120.0
C45 C46 H46 120.0
C46 C47 C48 122.8(3)
C46 C47 H47 118.6
C48 C47 H47 118.6
C47 C48 C49 115.6(3)
C47 C48 C51 122.9(3)
C49 C48 C51 121.4(3)
C50 C49 C48 122.8(3)
C50 C49 H49 118.6
C48 C49 H49 118.6
C49 C50 C45 119.7(3)
C49 C50 H50 120.2
C45 C50 H50 120.2
C48 C51 C23 109.7(3)
C48 C51 C53 110.8(3)
C23 C51 C53 110.4(4)
C48 C51 C52 109.8(3)
C23 C51 C52 109.0(3)
C53 C51 C52 107.0(3)
C51 C52 H52A 109.5
C51 C52 H52B 109.5
H52A C52 H52B 109.5
C51 C52 H52C 109.5
H52A C52 H52C 109.5
H52B C52 H52C 109.5
C51 C53 H53A 109.5
C51 C53 H53B 109.5
H53A C53 H53B 109.5
C51 C53 H53C 109.5
H53A C53 H53C 109.5
H53B C53 H53C 109.5
N3 C54 C55 122.8(3)
N3 C54 H54 118.6
C55 C54 H54 118.6
C56 C55 C54 119.2(3)
C56 C55 H55 120.4
C54 C55 H55 120.4
C55 C56 C57 119.3(3)
C55 C56 H56 120.4
C57 C56 H56 120.4
C58 C57 C56 119.1(3)
C58 C57 H57 120.5
C56 C57 H57 120.5
N3 C58 C57 121.5(3)
N3 C58 C59 114.2(3)
C57 C58 C59 124.2(3)
N4 C59 C60 122.8(3)
N4 C59 C58 113.6(3)
C60 C59 C58 123.6(3)
C59 C60 C61 118.2(3)
C59 C60 H60 120.9
C61 C60 H60 120.9
C62 C61 C60 119.3(3)
C62 C61 H61 120.4
C60 C61 H61 120.4
C63 C62 C61 119.1(3)
C63 C62 H62 120.4
C61 C62 H62 120.4
N4 C63 C62 123.0(3)
N4 C63 H63 118.5
C62 C63 H63 118.5
N5 C64 C65 122.4(3)
N5 C64 H64 118.8
C65 C64 H64 118.8
C66 C65 C64 119.4(3)
C66 C65 H65 120.3
C64 C65 H65 120.3
C65 C66 C67 119.0(3)
C65 C66 H66 120.5
C67 C66 H66 120.5
C66 C67 C68 119.5(3)
C66 C67 H67 120.3
C68 C67 H67 120.3
N5 C68 C67 121.5(3)
N5 C68 C69 114.3(3)
C67 C68 C69 124.1(3)
N6 C69 C70 121.3(3)
N6 C69 C68 113.7(3)
C70 C69 C68 125.0(3)
C71 C70 C69 119.2(3)
C71 C70 H70 120.4
C69 C70 H70 120.4
C72 C71 C70 119.2(3)
C72 C71 H71 120.4
C70 C71 H71 120.4
C73 C72 C71 119.3(3)
C73 C72 H72 120.3
C71 C72 H72 120.3
N6 C73 C72 122.7(3)
N6 C73 H73 118.6
C72 C73 H73 118.6
O5 C74 C75 121.7(5)
O5 C74 C76 121.2(6)
C75 C74 C76 117.0(5)
C74 C75 H75A 109.5
C74 C75 H75B 109.5
H75A C75 H75B 109.5
C74 C75 H75C 109.5
H75A C75 H75C 109.5
H75B C75 H75C 109.5
C74 C76 H76A 109.5
C74 C76 H76B 109.5
H76A C76 H76B 109.5
C74 C76 H76C 109.5
H76A C76 H76C 109.5
H76B C76 H76C 109.5
O6 C77 C78 122.1(6)
O6 C77 C79 120.1(6)
C78 C77 C79 117.8(5)
C77 C78 H78A 109.5
C77 C78 H78B 109.5
H78A C78 H78B 109.5
C77 C78 H78C 109.5
H78A C78 H78C 109.5
H78B C78 H78C 109.5
C77 C79 H79A 109.5
C77 C79 H79B 109.5
H79A C79 H79B 109.5
C77 C79 H79C 109.5
H79A C79 H79C 109.5
H79B C79 H79C 109.5
C9 N1 C1 117.8(3)
C9 N1 Fe1 127.0(2)
C1 N1 Fe1 113.96(19)
C34 N2 C26 117.4(3)
C34 N2 Fe1 127.8(2)
C26 N2 Fe1 114.4(2)
C54 N3 C58 118.1(3)
C54 N3 Fe1 127.3(2)
C58 N3 Fe1 114.2(2)
C63 N4 C59 117.4(3)
C63 N4 Fe1 127.1(2)
C59 N4 Fe1 115.4(2)
C64 N5 C68 118.2(3)
C64 N5 Fe1 127.3(2)
C68 N5 Fe1 114.5(2)
C73 N6 C69 118.1(3)
C73 N6 Fe1 127.0(2)
C69 N6 Fe1 114.4(2)
C13 O1 C16 117.6(3)
C20 O2 C19 117.5(3)
C38 O3 C41 117.9(3)
C45 O4 C44 116.8(2)
F3B P1 F4B 81.5(3)
F3B P1 F6 146.5(4)
F4B P1 F6 96.6(4)
F3B P1 F5 56.5(3)
F4B P1 F5 94.2(4)
F6 P1 F5 90.5(3)
F3B P1 F2B 106.4(4)
F4B P1 F2B 93.1(5)
F6 P1 F2B 107.1(3)
F5 P1 F2B 160.0(3)
F3B P1 F1B 97.6(3)
F4B P1 F1B 169.8(5)
F6 P1 F1B 78.5(3)
F5 P1 F1B 77.1(3)
F2B P1 F1B 96.9(3)
F3B P1 F5B 91.0(3)
F4B P1 F5B 78.3(5)
F6 P1 F5B 56.2(3)
F2B P1 F5B 159.4(3)
F1B P1 F5B 91.6(3)
F3B P1 F1 92.4(3)
F4B P1 F1 166.7(5)
F6 P1 F1 95.0(3)
F5 P1 F1 92.3(3)
F2B P1 F1 77.2(3)
F5B P1 F1 113.8(3)
F4B P1 F3 85.4(4)
F6 P1 F3 173.8(3)
F5 P1 F3 95.2(3)
F2B P1 F3 66.9(3)
F1B P1 F3 100.4(3)
F5B P1 F3 130.0(3)
F1 P1 F3 82.4(3)
F3B P1 F2 129.9(4)
F4B P1 F2 88.2(4)
F6 P1 F2 83.2(3)
F5 P1 F2 173.4(3)
F1B P1 F2 99.9(4)
F5B P1 F2 134.6(3)
F1 P1 F2 86.7(3)
F3 P1 F2 91.1(3)
F3B P1 F4 93.3(3)
F6 P1 F4 87.9(4)
F5 P1 F4 102.5(4)
F2B P1 F4 87.9(5)
F1B P1 F4 166.4(5)
F5B P1 F4 80.0(5)
F1 P1 F4 165.0(5)
F3 P1 F4 93.2(4)
F2 P1 F4 79.0(4)
F3B P1 F6B 171.4(4)
F4B P1 F6B 96.6(4)
F5 P1 F6B 115.5(3)
F2B P1 F6B 82.1(3)
F1B P1 F6B 82.8(3)
F5B P1 F6B 80.4(3)
F1 P1 F6B 91.1(3)
F3 P1 F6B 149.0(3)
F2 P1 F6B 58.1(3)
F4 P1 F6B 85.3(4)
F12 P2 F8 89.21(16)
F12 P2 F9 178.82(17)
F8 P2 F9 91.59(15)
F12 P2 F10 91.29(18)
F8 P2 F10 91.24(14)
F9 P2 F10 89.55(16)
F12 P2 F11 89.27(14)
F8 P2 F11 178.47(15)
F9 P2 F11 89.92(13)
F10 P2 F11 88.99(13)
F12 P2 F7 89.90(16)
F8 P2 F7 89.47(13)
F9 P2 F7 89.25(13)
F10 P2 F7 178.62(17)
F11 P2 F7 90.33(12)
N4 Fe1 N5 93.85(10)
N4 Fe1 N6 92.66(10)
N5 Fe1 N6 81.93(11)
N4 Fe1 N3 81.71(11)
N5 Fe1 N3 175.24(10)
N6 Fe1 N3 96.51(10)
N4 Fe1 N2 174.95(10)
N5 Fe1 N2 88.74(10)
N6 Fe1 N2 92.00(10)
N3 Fe1 N2 95.82(10)
N4 Fe1 N1 93.26(10)
N5 Fe1 N1 96.91(10)
N6 Fe1 N1 174.04(10)
N3 Fe1 N1 85.10(10)
N2 Fe1 N1 82.12(10)

loop_
_geom_bond_atom_site_label_1
_geom_bond_atom_site_label_2
_geom_bond_distance
C1 C2 1.362(4)
C1 N1 1.385(4)
C1 C26 1.468(4)
C2 C3 1.410(4)
C2 H2 0.9500
C3 C8 1.417(4)
C3 C4 1.418(4)
C4 C5 1.361(5)
C4 H4 0.9500
C5 C6 1.404(5)
C5 H5 0.9500
C6 C7 1.374(5)
C6 H6 0.9500
C7 C8 1.429(4)
C7 C10 1.484(5)
C8 C9 1.415(4)
C9 N1 1.323(4)
C9 H9 0.9500
C10 C15 1.388(5)
C10 C11 1.396(5)
C11 C12 1.370(5)
C11 H11 0.9500
C12 C13 1.393(5)
C12 H12 0.9500
C13 O1 1.374(4)
C13 C14 1.376(5)
C14 C15 1.382(5)
C14 H14 0.9500
C15 H15 0.9500
C16 O1 1.434(4)
C16 C17 1.511(6)
C16 H16A 0.9900
C16 H16B 0.9900
C17 C18 1.502(6)
C17 H17A 0.9900
C17 H17B 0.9900
C18 C19 1.513(6)
C18 H18A 0.9900
C18 H18B 0.9900
C19 O2 1.433(5)
C19 H19A 0.9900
C19 H19B 0.9900
C20 O2 1.361(5)
C20 C21 1.379(5)
C20 C25 1.397(6)
C21 C22 1.384(5)
C21 H21 0.9500
C22 C23 1.394(5)
C22 H22 0.9500
C23 C24 1.384(5)
C23 C51 1.533(5)
C24 C25 1.389(6)
C24 H24 0.9500
C25 H25 0.9500
C26 C27 1.367(4)
C26 N2 1.379(4)
C27 C28 1.409(4)
C27 H27 0.9500
C28 C29 1.412(4)
C28 C33 1.428(4)
C29 C30 1.368(5)
C29 H29 0.9500
C30 C31 1.409(5)
C30 H30 0.9500
C31 C32 1.368(4)
C31 H31 0.9500
C32 C33 1.444(4)
C32 C35 1.488(4)
C33 C34 1.399(4)
C34 N2 1.330(4)
C34 H34 0.9500
C35 C36 1.387(5)
C35 C40 1.400(4)
C36 C37 1.383(5)
C36 H36 0.9500
C37 C38 1.383(4)
C37 H37 0.9500
C38 O3 1.373(4)
C38 C39 1.390(5)
C39 C40 1.374(5)
C39 H39 0.9500
C40 H40 0.9500
C41 O3 1.442(4)
C41 C42 1.521(5)
C41 H41A 0.9900
C41 H41B 0.9900
C42 C43 1.531(5)
C42 H42A 0.9900
C42 H42B 0.9900
C43 C44 1.502(5)
C43 H43A 0.9900
C43 H43B 0.9900
C44 O4 1.432(4)
C44 H44A 0.9900
C44 H44B 0.9900
C45 O4 1.377(4)
C45 C50 1.384(5)
C45 C46 1.385(5)
C46 C47 1.376(5)
C46 H46 0.9500
C47 C48 1.390(5)
C47 H47 0.9500
C48 C49 1.395(5)
C48 C51 1.532(5)
C49 C50 1.383(5)
C49 H49 0.9500
C50 H50 0.9500
C51 C53 1.534(5)
C51 C52 1.535(5)
C52 H52A 0.9800
C52 H52B 0.9800
C52 H52C 0.9800
C53 H53A 0.9800
C53 H53B 0.9800
C53 H53C 0.9800
C54 N3 1.341(4)
C54 C55 1.377(5)
C54 H54 0.9500
C55 C56 1.367(5)
C55 H55 0.9500
C56 C57 1.392(5)
C56 H56 0.9500
C57 C58 1.379(5)
C57 H57 0.9500
C58 N3 1.367(4)
C58 C59 1.471(5)
C59 N4 1.357(4)
C59 C60 1.383(5)
C60 C61 1.391(5)
C60 H60 0.9500
C61 C62 1.377(5)
C61 H61 0.9500
C62 C63 1.373(5)
C62 H62 0.9500
C63 N4 1.344(4)
C63 H63 0.9500
C64 N5 1.343(4)
C64 C65 1.379(5)
C64 H64 0.9500
C65 C66 1.375(5)
C65 H65 0.9500
C66 C67 1.380(5)
C66 H66 0.9500
C67 C68 1.383(5)
C67 H67 0.9500
C68 N5 1.365(4)
C68 C69 1.466(5)
C69 N6 1.361(4)
C69 C70 1.391(5)
C70 C71 1.377(5)
C70 H70 0.9500
C71 C72 1.373(5)
C71 H71 0.9500
C72 C73 1.372(5)
C72 H72 0.9500
C73 N6 1.343(4)
C73 H73 0.9500
C74 O5 1.214(6)
C74 C75 1.489(8)
C74 C76 1.514(8)
C75 H75A 0.9800
C75 H75B 0.9800
C75 H75C 0.9800
C76 H76A 0.9800
C76 H76B 0.9800
C76 H76C 0.9800
C77 O6 1.182(6)
C77 C78 1.464(9)
C77 C79 1.478(8)
C78 H78A 0.9800
C78 H78B 0.9800
C78 H78C 0.9800
C79 H79A 0.9800
C79 H79B 0.9800
C79 H79C 0.9800
N1 Fe1 1.991(2)
N2 Fe1 1.986(2)
N3 Fe1 1.974(3)
N4 Fe1 1.963(3)
N5 Fe1 1.964(3)
N6 Fe1 1.970(3)
F1 P1 1.609(7)
F2 P1 1.635(7)
F3 P1 1.613(6)
F4 P1 1.658(9)
F5 P1 1.555(6)
F6 P1 1.550(7)
F1B P1 1.581(7)
F2B P1 1.563(7)
F3B P1 1.525(6)
F4B P1 1.540(10)
F5B P1 1.601(6)
F6B P1 1.668(7)
F7 P2 1.598(2)
F8 P2 1.589(2)
F9 P2 1.589(2)
F10 P2 1.590(3)
F11 P2 1.596(2)
F12 P2 1.589(3)

loop_
_geom_torsion_atom_site_label_1
_geom_torsion_atom_site_label_2
_geom_torsion_atom_site_label_3
_geom_torsion_atom_site_label_4
_geom_torsion
N1 C1 C2 C3 2.1(5)
C26 C1 C2 C3 -174.3(3)
C1 C2 C3 C8 -3.6(5)
C1 C2 C3 C4 172.3(3)
C2 C3 C4 C5 -174.0(3)
C8 C3 C4 C5 1.8(5)
C3 C4 C5 C6 -1.6(5)
C4 C5 C6 C7 0.0(5)
C5 C6 C7 C8 1.3(5)
C5 C6 C7 C10 179.0(3)
C2 C3 C8 C9 1.6(4)
C4 C3 C8 C9 -174.4(3)
C2 C3 C8 C7 175.5(3)
C4 C3 C8 C7 -0.4(5)
C6 C7 C8 C9 172.5(3)
C10 C7 C8 C9 -5.1(5)
C6 C7 C8 C3 -1.1(5)
C10 C7 C8 C3 -178.7(3)
C3 C8 C9 N1 2.1(5)
C7 C8 C9 N1 -171.7(3)
C6 C7 C10 C15 -57.9(5)
C8 C7 C10 C15 119.7(4)
C6 C7 C10 C11 121.8(4)
C8 C7 C10 C11 -60.6(5)
C15 C10 C11 C12 0.4(5)
C7 C10 C11 C12 -179.2(3)
C10 C11 C12 C13 -0.6(6)
C11 C12 C13 O1 179.2(3)
C11 C12 C13 C14 -0.1(6)
O1 C13 C14 C15 -178.3(4)
C12 C13 C14 C15 0.8(6)
C13 C14 C15 C10 -1.0(6)
C11 C10 C15 C14 0.3(5)
C7 C10 C15 C14 -180.0(3)
O1 C16 C17 C18 -76.2(4)
C16 C17 C18 C19 -177.8(4)
C17 C18 C19 O2 -75.8(5)
O2 C20 C21 C22 179.8(3)
C25 C20 C21 C22 1.1(6)
C20 C21 C22 C23 -0.4(6)
C21 C22 C23 C24 -0.6(5)
C21 C22 C23 C51 -178.6(3)
C22 C23 C24 C25 1.0(6)
C51 C23 C24 C25 179.0(4)
C23 C24 C25 C20 -0.3(7)
O2 C20 C25 C24 -179.3(4)
C21 C20 C25 C24 -0.7(6)
C2 C1 C26 C27 -16.6(5)
N1 C1 C26 C27 166.8(3)
C2 C1 C26 N2 163.3(3)
N1 C1 C26 N2 -13.3(4)
N2 C26 C27 C28 -0.6(5)
C1 C26 C27 C28 179.3(3)
C26 C27 C28 C29 176.2(3)
C26 C27 C28 C33 -3.7(5)
C27 C28 C29 C30 -177.3(3)
C33 C28 C29 C30 2.6(5)
C28 C29 C30 C31 -3.1(5)
C29 C30 C31 C32 -0.1(5)
C30 C31 C32 C33 3.7(5)
C30 C31 C32 C35 -175.5(3)
C27 C28 C33 C34 4.5(4)
C29 C28 C33 C34 -175.4(3)
C27 C28 C33 C32 -179.2(3)
C29 C28 C33 C32 0.9(5)
C31 C32 C33 C34 172.1(3)
C35 C32 C33 C34 -8.7(5)
C31 C32 C33 C28 -4.0(5)
C35 C32 C33 C28 175.2(3)
C28 C33 C34 N2 -1.2(5)
C32 C33 C34 N2 -177.4(3)
C31 C32 C35 C36 119.3(4)
C33 C32 C35 C36 -59.9(4)
C31 C32 C35 C40 -58.6(4)
C33 C32 C35 C40 122.2(3)
C40 C35 C36 C37 -1.5(5)
C32 C35 C36 C37 -179.5(3)
C35 C36 C37 C38 -0.8(5)
C36 C37 C38 O3 -176.8(3)
C36 C37 C38 C39 2.5(5)
O3 C38 C39 C40 177.4(3)
C37 C38 C39 C40 -1.9(5)
C38 C39 C40 C35 -0.4(5)
C36 C35 C40 C39 2.1(5)
C32 C35 C40 C39 -179.9(3)
O3 C41 C42 C43 -69.5(4)
C41 C42 C43 C44 -91.2(4)
C42 C43 C44 O4 58.6(4)
O4 C45 C46 C47 179.1(3)
C50 C45 C46 C47 0.1(5)
C45 C46 C47 C48 -0.6(6)
C46 C47 C48 C49 0.9(6)
C46 C47 C48 C51 -175.9(4)
C47 C48 C49 C50 -0.6(6)
C51 C48 C49 C50 176.3(4)
C48 C49 C50 C45 0.0(6)
O4 C45 C50 C49 -178.7(3)
C46 C45 C50 C49 0.2(6)
C47 C48 C51 C23 85.0(4)
C49 C48 C51 C23 -91.5(4)
C47 C48 C51 C53 -152.8(4)
C49 C48 C51 C53 30.7(5)
C47 C48 C51 C52 -34.8(5)
C49 C48 C51 C52 148.7(4)
C24 C23 C51 C48 168.5(3)
C22 C23 C51 C48 -13.6(5)
C24 C23 C51 C53 46.1(5)
C22 C23 C51 C53 -136.0(4)
C24 C23 C51 C52 -71.3(4)
C22 C23 C51 C52 106.6(4)
N3 C54 C55 C56 -0.5(5)
C54 C55 C56 C57 0.5(5)
C55 C56 C57 C58 -0.4(5)
C56 C57 C58 N3 0.2(5)
C56 C57 C58 C59 179.6(3)
N3 C58 C59 N4 -0.8(4)
C57 C58 C59 N4 179.8(3)
N3 C58 C59 C60 -179.3(3)
C57 C58 C59 C60 1.3(5)
N4 C59 C60 C61 2.0(5)
C58 C59 C60 C61 -179.7(3)
C59 C60 C61 C62 1.1(6)
C60 C61 C62 C63 -2.0(6)
C61 C62 C63 N4 -0.1(6)
N5 C64 C65 C66 0.0(5)
C64 C65 C66 C67 -1.4(5)
C65 C66 C67 C68 2.2(5)
C66 C67 C68 N5 -1.6(5)
C66 C67 C68 C69 174.6(3)
N5 C68 C69 N6 7.2(4)
C67 C68 C69 N6 -169.3(3)
N5 C68 C69 C70 -173.2(3)
C67 C68 C69 C70 10.3(5)
N6 C69 C70 C71 2.6(5)
C68 C69 C70 C71 -177.0(3)
C69 C70 C71 C72 0.8(5)
C70 C71 C72 C73 -2.9(5)
C71 C72 C73 N6 1.7(5)
C8 C9 N1 C1 -3.6(5)
C8 C9 N1 Fe1 162.8(2)
C2 C1 N1 C9 1.5(4)
C26 C1 N1 C9 178.2(3)
C2 C1 N1 Fe1 -166.7(2)
C26 C1 N1 Fe1 10.0(3)
C33 C34 N2 C26 -3.0(5)
C33 C34 N2 Fe1 169.8(2)
C27 C26 N2 C34 3.9(4)
C1 C26 N2 C34 -175.9(3)
C27 C26 N2 Fe1 -169.9(2)
C1 C26 N2 Fe1 10.3(3)
C55 C54 N3 C58 0.3(5)
C55 C54 N3 Fe1 172.5(2)
C57 C58 N3 C54 -0.2(4)
C59 C58 N3 C54 -179.6(3)
C57 C58 N3 Fe1 -173.4(3)
C59 C58 N3 Fe1 7.2(3)
C62 C63 N4 C59 3.1(5)
C62 C63 N4 Fe1 -172.9(3)
C60 C59 N4 C63 -4.1(5)
C58 C59 N4 C63 177.5(3)
C60 C59 N4 Fe1 172.4(3)
C58 C59 N4 Fe1 -6.0(3)
C65 C64 N5 C68 0.6(5)
C65 C64 N5 Fe1 -176.4(2)
C67 C68 N5 C64 0.2(4)
C69 C68 N5 C64 -176.3(3)
C67 C68 N5 Fe1 177.6(2)
C69 C68 N5 Fe1 1.0(3)
C72 C73 N6 C69 1.6(5)
C72 C73 N6 Fe1 -169.5(2)
C70 C69 N6 C73 -3.7(4)
C68 C69 N6 C73 175.9(3)
C70 C69 N6 Fe1 168.5(2)
C68 C69 N6 Fe1 -12.0(3)
C14 C13 O1 C16 -3.4(6)
C12 C13 O1 C16 177.4(3)
C17 C16 O1 C13 -80.4(4)
C21 C20 O2 C19 171.9(4)
C25 C20 O2 C19 -9.5(6)
C18 C19 O2 C20 -178.9(4)
C37 C38 O3 C41 -0.2(5)
C39 C38 O3 C41 -179.4(3)
C42 C41 O3 C38 170.8(3)
C50 C45 O4 C44 -21.4(5)
C46 C45 O4 C44 159.6(3)
C43 C44 O4 C45 177.6(3)
C63 N4 Fe1 N5 2.2(3)
C59 N4 Fe1 N5 -173.9(2)
C63 N4 Fe1 N6 -79.9(3)
C59 N4 Fe1 N6 104.0(2)
C63 N4 Fe1 N3 -176.1(3)
C59 N4 Fe1 N3 7.8(2)
C63 N4 Fe1 N1 99.3(3)
C59 N4 Fe1 N1 -76.7(2)
C64 N5 Fe1 N4 79.1(3)
C68 N5 Fe1 N4 -98.0(2)
C64 N5 Fe1 N6 171.3(3)
C68 N5 Fe1 N6 -5.8(2)
C64 N5 Fe1 N2 -96.5(3)
C68 N5 Fe1 N2 86.4(2)
C64 N5 Fe1 N1 -14.6(3)
C68 N5 Fe1 N1 168.3(2)
C73 N6 Fe1 N4 -85.2(3)
C69 N6 Fe1 N4 103.4(2)
C73 N6 Fe1 N5 -178.7(3)
C69 N6 Fe1 N5 9.9(2)
C73 N6 Fe1 N3 -3.3(3)
C69 N6 Fe1 N3 -174.6(2)
C73 N6 Fe1 N2 92.8(3)
C69 N6 Fe1 N2 -78.5(2)
C54 N3 Fe1 N4 179.4(3)
C58 N3 Fe1 N4 -8.2(2)
C54 N3 Fe1 N6 87.6(3)
C58 N3 Fe1 N6 -99.9(2)
C54 N3 Fe1 N2 -5.1(3)
C58 N3 Fe1 N2 167.4(2)
C54 N3 Fe1 N1 -86.6(3)
C58 N3 Fe1 N1 85.8(2)
C34 N2 Fe1 N5 -79.7(3)
C26 N2 Fe1 N5 93.3(2)
C34 N2 Fe1 N6 2.1(3)
C26 N2 Fe1 N6 175.2(2)
C34 N2 Fe1 N3 98.9(3)
C26 N2 Fe1 N3 -88.1(2)
C34 N2 Fe1 N1 -176.9(3)
C26 N2 Fe1 N1 -3.9(2)
C9 N1 Fe1 N4 7.5(3)
C1 N1 Fe1 N4 174.3(2)
C9 N1 Fe1 N5 101.8(3)
C1 N1 Fe1 N5 -91.4(2)
C9 N1 Fe1 N3 -73.9(3)
C1 N1 Fe1 N3 93.0(2)
C9 N1 Fe1 N2 -170.5(3)
C1 N1 Fe1 N2 -3.6(2)
